data_8000517
loop_
_publ_author_name
'Okayasu, Yoshinori'
'Yuasa, Junpei'

_publ_section_title
;
 Structure Determination of Europium Complexes in Solution Using
 Crystal-Field Splitting of the Narrow <i>f</i>-<i>f</i> Emission Lines.
;
_journal_name_full 'The journal of physical chemistry letters'
_journal_page_first 6867
_journal_page_last 6874
_journal_paper_doi 10.1021/acs.jpclett.1c01885
_journal_year 2021
_chemical_absolute_configuration rm
_chemical_formula_sum 'C56 H34 Eu F9 N6 O8'
_chemical_formula_weight 1241.85
_space_group_crystal_system triclinic
_space_group_IT_number 1
_space_group_name_Hall 'P 1'
_space_group_name_H-M_alt 'P 1'
_atom_sites_solution_hydrogens geom
_audit_creation_method SHELXL-2016/6
_cell_angle_alpha 83.578(2)
_cell_angle_beta 81.734(2)
_cell_angle_gamma 86.630(2)
_cell_formula_units_Z 2
_cell_length_a 10.2252(15)
_cell_length_b 15.936(2)
_cell_length_c 16.583(3)
_cell_measurement_reflns_used 5931
_cell_measurement_temperature 173(2)
_cell_measurement_theta_max 27.9368
_cell_measurement_theta_min 2.4376
_cell_volume 2654.8(7)
_computing_structure_refinement 'SHELXL-2016/6 (Sheldrick, 2016)'
_computing_structure_solution 'SHELXT 2014/5 (Sheldrick, 2014)'
_diffrn_ambient_temperature 173(2)
_diffrn_measured_fraction_theta_full 0.980
_diffrn_measured_fraction_theta_max 0.980
_diffrn_measurement_device_type 'Bruker APEX-II CCD'
_diffrn_measurement_method '\f and \w scans'
_diffrn_radiation_type MoK\a
_diffrn_radiation_wavelength 0.71073
_diffrn_reflns_av_R_equivalents 0.0222
_diffrn_reflns_av_unetI/netI 0.0643
_diffrn_reflns_Laue_measured_fraction_full 0.980
_diffrn_reflns_Laue_measured_fraction_max 0.980
_diffrn_reflns_limit_h_max 12
_diffrn_reflns_limit_h_min -9
_diffrn_reflns_limit_k_max 18
_diffrn_reflns_limit_k_min -18
_diffrn_reflns_limit_l_max 19
_diffrn_reflns_limit_l_min -18
_diffrn_reflns_number 12596
_diffrn_reflns_point_group_measured_fraction_full 0.566
_diffrn_reflns_point_group_measured_fraction_max 0.566
_diffrn_reflns_theta_full 25.026
_diffrn_reflns_theta_max 25.026
_diffrn_reflns_theta_min 1.696
_exptl_absorpt_coefficient_mu 1.274
_exptl_crystal_colour yellow
_exptl_crystal_density_diffrn 1.553
_exptl_crystal_description Plate
_exptl_crystal_F_000 1240
_exptl_crystal_size_max 0.30
_exptl_crystal_size_mid 0.16
_exptl_crystal_size_min 0.14
_refine_diff_density_max 0.919
_refine_diff_density_min -0.551
_refine_diff_density_rms 0.081
_refine_ls_abs_structure_details
;
 Classical Flack method preferred over Parsons because s.u. lower.
;
_refine_ls_abs_structure_Flack -0.015(7)
_refine_ls_extinction_method none
_refine_ls_goodness_of_fit_ref 1.051
_refine_ls_hydrogen_treatment constr
_refine_ls_matrix_type full
_refine_ls_number_parameters 1439
_refine_ls_number_reflns 10618
_refine_ls_number_restraints 36
_refine_ls_restrained_S_all 1.052
_refine_ls_R_factor_all 0.0372
_refine_ls_R_factor_gt 0.0322
_refine_ls_shift/su_max 0.001
_refine_ls_shift/su_mean 0.000
_refine_ls_structure_factor_coef Fsqd
_refine_ls_weighting_details 'w=1/[\s^2^(Fo^2^)+(0.0181P)^2^+0.5424P] where P=(Fo^2^+2Fc^2^)/3'
_refine_ls_weighting_scheme calc
_refine_ls_wR_factor_gt 0.0711
_refine_ls_wR_factor_ref 0.0733
_reflns_Friedel_coverage 0.156
_reflns_Friedel_fraction_full 0.153
_reflns_Friedel_fraction_max 0.153
_reflns_number_gt 9707
_reflns_number_total 10618
_reflns_threshold_expression 'I > 2\s(I)'
_cod_data_source_file jz1c01885_si_002.cif
_cod_data_source_block PhEuCN_0m0903_b
_cod_database_code 8000517
_shelx_shelxl_version_number 2016/6
_shelx_space_group_comment
;
The symmetry employed for this shelxl refinement is uniquely defined
by the following loop, which should always be used as a source of
symmetry information in preference to the above space-group names.
They are only intended as comments.
;

loop_
_space_group_symop_operation_xyz
'x, y, z'

loop_
_atom_site_label
_atom_site_type_symbol
_atom_site_fract_x
_atom_site_fract_y
_atom_site_fract_z
_atom_site_U_iso_or_equiv
_atom_site_adp_type
_atom_site_occupancy
_atom_site_site_symmetry_order
_atom_site_calc_flag
_atom_site_refinement_flags_posn
_atom_site_refinement_flags_adp
_atom_site_refinement_flags_occupancy
_atom_site_disorder_assembly
_atom_site_disorder_group
F7 F 1.1576(7) 1.0730(5) 0.1743(5) 0.0752(16) Uani 0.707(7) 1 d D U P A 1
F9 F 1.3040(9) 0.9730(6) 0.1633(6) 0.0752(16) Uani 0.707(7) 1 d D U P A 1
F8 F 1.2385(8) 1.0324(5) 0.0551(5) 0.0752(16) Uani 0.707(7) 1 d D U P A 1
F7A F 1.222(2) 1.0588(12) 0.0933(13) 0.0752(16) Uani 0.293(7) 1 d D . P A 2
F9A F 1.1993(18) 1.0231(12) 0.2247(10) 0.0752(16) Uani 0.293(7) 1 d D . P A 2
F8A F 1.3082(19) 0.9408(11) 0.1409(13) 0.0752(16) Uani 0.293(7) 1 d D . P A 2
Eu2 Eu 0.92988(2) 0.26296(2) 0.76690(2) 0.02031(17) Uani 1 1 d . . . . .
Eu1 Eu 0.93818(2) 0.76756(2) 0.25010(2) 0.02169(17) Uani 1 1 d . . . . .
O14 O 0.8228(4) 0.2071(3) 0.8996(2) 0.0257(10) Uani 1 1 d . . . . .
O11 O 1.0147(4) 0.1165(3) 0.7859(3) 0.0290(10) Uani 1 1 d . . . . .
F16 F 1.1939(5) 0.5114(3) 0.7596(3) 0.0716(17) Uani 1 1 d . . . . .
O15 O 1.0632(4) 0.3868(3) 0.7325(3) 0.0273(10) Uani 1 1 d . . . . .
C55 C 0.6103(8) 0.9951(5) -0.0766(5) 0.037(2) Uani 1 1 d . . . . .
O6 O 0.8326(4) 0.7103(3) 0.3821(3) 0.0284(10) Uani 1 1 d . . . . .
F14 F 1.2142(4) 0.2243(4) 1.0454(3) 0.0696(16) Uani 1 1 d . . . . .
F5 F 1.2522(5) 0.6249(5) 0.4890(4) 0.101(3) Uani 1 1 d . . . . .
C71 C 0.7080(8) 0.4186(5) 0.8351(5) 0.0231(18) Uani 1 1 d . . . . .
C53 C 0.7430(7) 1.0110(4) -0.1006(4) 0.0304(17) Uani 1 1 d . . . . .
H53 H 0.771734 1.038011 -0.153740 0.037 Uiso 1 1 calc R U . . .
O1 O 0.5871(5) 0.6482(3) 0.1558(3) 0.0387(12) Uani 1 1 d . . . . .
O16 O 0.8557(4) 0.3493(3) 0.6522(3) 0.0292(11) Uani 1 1 d . . . . .
F4 F 1.3222(5) 0.6514(3) 0.3620(3) 0.0669(15) Uani 1 1 d . . . . .
F2 F 1.2471(5) 0.4493(3) 0.2358(3) 0.0569(13) Uani 1 1 d . . . . .
C77 C 0.7773(12) 0.3643(6) 1.1089(6) 0.060(3) Uani 1 1 d . . . . .
H77 H 0.699491 0.345005 1.142580 0.072 Uiso 1 1 calc R U . . .
O2 O 0.6925(5) 0.9923(3) 0.3689(3) 0.0360(12) Uani 1 1 d . . . . .
C28 C 1.2877(6) 0.7156(4) 0.0441(4) 0.0287(15) Uani 1 1 d . . . . .
N1 N 0.7864(5) 0.6794(3) 0.1833(3) 0.0268(12) Uani 1 1 d . . . . .
C50 C 0.7914(6) 0.9453(4) 0.0291(4) 0.0237(14) Uani 1 1 d . . . . .
C99 C 0.5169(7) 0.1633(6) 1.0903(5) 0.041(2) Uani 1 1 d . . . . .
H99 H 0.427534 0.170830 1.080368 0.049 Uiso 1 1 calc R U . . .
C84 C 1.2841(6) 0.2063(4) 0.5629(4) 0.0287(15) Uani 1 1 d . . . . .
C63 C 0.8281(7) 0.1001(4) 0.6419(4) 0.0341(17) Uani 1 1 d . . . . .
H63 H 0.890666 0.056648 0.665484 0.041 Uiso 1 1 calc R U . . .
N6 N 0.4438(8) 1.0408(6) -0.1781(5) 0.078(3) Uani 1 1 d . . . . .
C10 C 0.5958(6) 0.7614(4) 0.2385(4) 0.0273(15) Uani 1 1 d . . . . .
C75 C 0.7724(10) 0.3943(5) 1.0254(4) 0.046(2) Uani 1 1 d . . . . .
H75 H 0.690505 0.397041 1.004220 0.056 Uiso 1 1 calc R U . . .
O3 O 1.0160(4) 0.6179(3) 0.2627(3) 0.0335(11) Uani 1 1 d . . . . .
C15 C 0.7303(8) 0.9188(5) 0.3383(5) 0.0267(19) Uani 1 1 d . . . . .
F18 F 1.2857(5) 0.4937(4) 0.6396(4) 0.0784(19) Uani 1 1 d . . . . .
F13 F 1.3098(5) 0.1854(4) 0.9304(3) 0.0698(15) Uani 1 1 d . . . . .
N8 N 0.6689(5) 0.2965(3) 0.7750(3) 0.0227(11) Uani 1 1 d . . . . .
C67 C 0.4581(7) 0.2646(5) 0.7425(4) 0.0339(18) Uani 1 1 d . . . . .
H67 H 0.405810 0.226884 0.721834 0.041 Uiso 1 1 calc R U . . .
C25 C 1.1214(7) 0.5818(4) 0.2319(4) 0.0295(16) Uani 1 1 d . . . . .
C56 C 0.5201(9) 1.0205(6) -0.1344(5) 0.049(2) Uani 1 1 d . . . . .
F3 F 1.0404(4) 0.4466(3) 0.2786(3) 0.0493(12) Uani 1 1 d . . . . .
C66 C 0.5922(6) 0.2475(4) 0.7438(4) 0.0270(15) Uani 1 1 d . . . . .
C92 C 1.0872(7) 0.2315(4) 0.9326(4) 0.0318(16) Uani 1 1 d . . . . .
C6 C 0.8775(8) 0.6564(5) 0.0393(4) 0.0351(19) Uani 1 1 d . . . . .
F1 F 1.1697(4) 0.4954(3) 0.3503(3) 0.0491(11) Uani 1 1 d . . . . .
N4 N 1.6122(8) 0.8241(5) -0.2251(5) 0.075(3) Uani 1 1 d . . . . .
O4 O 1.0971(4) 0.7403(3) 0.1375(3) 0.0300(11) Uani 1 1 d . . . . .
O13 O 1.0878(4) 0.2604(3) 0.8585(3) 0.0310(11) Uani 1 1 d . . . . .
C95 C 0.7494(6) 0.1689(4) 1.0398(4) 0.0236(14) Uani 1 1 d . . . . .
C91 C 1.2198(8) 0.2389(6) 0.9622(5) 0.049(2) Uani 1 1 d . . . . .
C68 C 0.4028(7) 0.3379(5) 0.7721(4) 0.0399(19) Uani 1 1 d . . . . .
H68 H 0.310990 0.351181 0.772398 0.048 Uiso 1 1 calc R U . . .
F6 F 1.3074(5) 0.7505(4) 0.4401(3) 0.0637(14) Uani 1 1 d . . . . .
C97 C 0.6196(7) 0.1780(5) 1.0263(4) 0.0359(17) Uani 1 1 d . . . . .
H97 H 0.599673 0.194714 0.972474 0.043 Uiso 1 1 calc R U . . .
C16 C 0.8165(7) 1.0280(5) 0.3810(4) 0.0398(18) Uani 1 1 d . . . . .
H16A H 0.808212 1.049326 0.435404 0.048 Uiso 1 1 calc R U . . .
H16B H 0.841282 1.074889 0.338136 0.048 Uiso 1 1 calc R U . . .
C104 C 0.9984(7) 0.4607(4) 0.6120(5) 0.0379(18) Uani 1 1 d . . . . .
H104 H 1.022696 0.505580 0.570807 0.046 Uiso 1 1 calc R U . . .
C7 C 0.8141(8) 0.6162(4) 0.1234(4) 0.0359(17) Uani 1 1 d . . . . .
H7 H 0.874725 0.569847 0.144361 0.043 Uiso 1 1 calc R U . . .
C17 C 0.9191(7) 0.9543(4) 0.3749(4) 0.0298(15) Uani 1 1 d . . . . .
H17 H 1.001124 0.972851 0.338459 0.036 Uiso 1 1 calc R U . . .
N9 N 0.8246(5) 0.3900(3) 0.8435(3) 0.0234(12) Uani 1 1 d . . . . .
C39 C 0.7620(7) 0.6734(4) 0.5225(4) 0.0283(15) Uani 1 1 d . . . . .
C81 C 1.1135(6) 0.0776(4) 0.7518(4) 0.0269(15) Uani 1 1 d . . . . .
C11 C 0.4625(7) 0.7812(5) 0.2440(5) 0.0348(19) Uani 1 1 d . . . . .
H11 H 0.406172 0.747679 0.221223 0.042 Uiso 1 1 calc R U . . .
C105 C 0.8903(6) 0.4121(4) 0.6034(4) 0.0257(15) Uani 1 1 d . . . . .
C14 C 0.6283(6) 0.8722(4) 0.3087(4) 0.0258(15) Uani 1 1 d . . . . .
C83 C 1.1877(6) 0.1836(4) 0.6391(4) 0.0252(15) Uani 1 1 d . . . . .
C59 C 0.8828(10) 0.2421(5) 0.4403(5) 0.057(2) Uani 1 1 d . . . . .
H59 H 0.840279 0.289269 0.413029 0.068 Uiso 1 1 calc R U . . .
N7 N 0.7909(5) 0.1664(3) 0.6982(3) 0.0278(13) Uani 1 1 d . . . . .
C4 C 0.9976(9) 0.6247(6) 0.0029(5) 0.041(2) Uani 1 1 d . . . . .
H4 H 1.043446 0.579636 0.031174 0.050 Uiso 1 1 calc R U . . .
C62 C 0.8902(9) 0.1397(6) 0.5587(6) 0.037(2) Uani 1 1 d . . . . .
N11 N 0.5043(7) 0.5130(5) 0.3001(5) 0.063(2) Uani 1 1 d . . . . .
C12 C 0.4115(7) 0.8504(5) 0.2831(4) 0.0367(17) Uani 1 1 d . . . . .
H12 H 0.319594 0.865301 0.287693 0.044 Uiso 1 1 calc R U . . .
C93 C 0.9861(6) 0.1981(4) 0.9875(4) 0.0306(16) Uani 1 1 d . . . . .
H93 H 1.004483 0.177933 1.041000 0.037 Uiso 1 1 calc R U . . .
C70 C 0.6125(6) 0.3684(4) 0.8029(4) 0.0264(15) Uani 1 1 d . . . . .
O8 O 0.8508(4) 0.8568(3) 0.1424(3) 0.0260(10) Uani 1 1 d . . . . .
C18 C 0.9537(11) 0.9140(6) 0.4581(7) 0.043(3) Uani 1 1 d . . . . .
C48 C 1.0017(7) 0.9594(4) 0.0864(4) 0.0352(17) Uani 1 1 d . . . . .
H48 H 1.026284 1.000074 0.041127 0.042 Uiso 1 1 calc R U . . .
C73 C 0.8818(7) 0.4534(4) 0.8868(4) 0.0288(16) Uani 1 1 d . . . . .
H73 H 0.973045 0.466551 0.859397 0.035 Uiso 1 1 calc R U . . .
C85 C 1.2644(7) 0.2836(5) 0.5176(4) 0.0387(18) Uani 1 1 d . . . . .
H85 H 1.192782 0.320799 0.535710 0.046 Uiso 1 1 calc R U . . .
O12 O 1.0976(4) 0.2370(3) 0.6577(3) 0.0292(11) Uani 1 1 d . . . . .
C54 C 0.5660(7) 0.9552(5) -0.0011(4) 0.0383(18) Uani 1 1 d . . . . .
H54 H 0.474474 0.946181 0.014897 0.046 Uiso 1 1 calc R U . . .
C98 C 0.6754(7) 0.1241(5) 1.1818(4) 0.0399(18) Uani 1 1 d . . . . .
H98 H 0.695381 0.104187 1.235013 0.048 Uiso 1 1 calc R U . . .
N3 N 0.8513(5) 0.8921(3) 0.3356(3) 0.0272(12) Uani 1 1 d . . . . .
C41 C 0.6322(8) 0.6761(6) 0.5082(4) 0.049(2) Uani 1 1 d . . . . .
H41 H 0.612347 0.685386 0.453573 0.059 Uiso 1 1 calc R U . . .
C52 C 0.6571(7) 0.9282(4) 0.0515(4) 0.0322(16) Uani 1 1 d . . . . .
H52 H 0.628600 0.897962 0.103070 0.039 Uiso 1 1 calc R U . . .
F17 F 1.1358(6) 0.5886(3) 0.6567(4) 0.0752(18) Uani 1 1 d . . . . .
C35 C 1.2468(8) 0.6839(5) 0.4260(5) 0.048(2) Uani 1 1 d . . . . .
C38 C 0.8696(7) 0.6889(4) 0.4516(4) 0.0265(15) Uani 1 1 d . . . . .
C29 C 1.2652(7) 0.7948(5) 0.0014(5) 0.0362(18) Uani 1 1 d . . . . .
H29 H 1.191365 0.829941 0.020225 0.043 Uiso 1 1 calc R U . . .
C30 C 1.3932(7) 0.6640(5) 0.0135(5) 0.0432(19) Uani 1 1 d . . . . .
H30 H 1.408877 0.609512 0.040872 0.052 Uiso 1 1 calc R U . . .
C109 C 0.7816(7) 0.4965(4) 0.4001(4) 0.0318(16) Uani 1 1 d . . . . .
H109 H 0.817914 0.521920 0.347717 0.038 Uiso 1 1 calc R U . . .
C36 C 1.1059(7) 0.7074(5) 0.4050(4) 0.0340(17) Uani 1 1 d . . . . .
C20 C 0.8543(13) 0.8926(6) 0.5199(6) 0.060(3) Uani 1 1 d . . . . .
H20 H 0.765009 0.897517 0.509675 0.072 Uiso 1 1 calc R U . . .
C74 C 0.8852(10) 0.4193(5) 0.9748(5) 0.038(2) Uani 1 1 d . . . . .
C65 C 0.6665(7) 0.1774(4) 0.7048(4) 0.0284(15) Uani 1 1 d . . . . .
O5 O 1.1040(4) 0.7507(3) 0.3377(3) 0.0315(11) Uani 1 1 d . . . . .
C86 C 1.3890(7) 0.1521(5) 0.5354(4) 0.0390(18) Uani 1 1 d . . . . .
H86 H 1.402277 0.098523 0.565127 0.047 Uiso 1 1 calc R U . . .
C27 C 1.1934(6) 0.6898(4) 0.1196(4) 0.0290(15) Uani 1 1 d . . . . .
C94 C 0.8573(6) 0.1916(4) 0.9702(4) 0.0235(14) Uani 1 1 d . . . . .
O7 O 1.0741(4) 0.8902(3) 0.2095(3) 0.0317(11) Uani 1 1 d . . . . .
F15 F 1.2674(5) 0.3156(3) 0.9435(3) 0.0649(15) Uani 1 1 d . . . . .
C111 C 0.6483(7) 0.4802(5) 0.4164(4) 0.0349(17) Uani 1 1 d . . . . .
C42 C 0.6883(9) 0.6496(6) 0.6664(5) 0.054(2) Uani 1 1 d . . . . .
H42 H 0.708178 0.639371 0.720984 0.065 Uiso 1 1 calc R U . . .
C87 C 1.3479(8) 0.3069(5) 0.4468(5) 0.043(2) Uani 1 1 d . . . . .
H87 H 1.333036 0.359414 0.415636 0.051 Uiso 1 1 calc R U . . .
C102 C 1.1707(8) 0.5104(5) 0.6829(5) 0.042(2) Uani 1 1 d . . . . .
C78 C 1.0047(12) 0.3878(6) 1.0915(6) 0.070(3) Uani 1 1 d . . . . .
H78 H 1.085127 0.385722 1.114159 0.084 Uiso 1 1 calc R U . . .
O9 O 0.5981(5) 0.1272(3) 0.6677(3) 0.0406(13) Uani 1 1 d . . . . .
C96 C 0.7760(7) 0.1396(5) 1.1182(4) 0.0346(17) Uani 1 1 d . . . . .
H96 H 0.865275 0.130175 1.127992 0.042 Uiso 1 1 calc R U . . .
C33 C 1.4542(7) 0.7709(5) -0.0965(4) 0.0373(18) Uani 1 1 d . . . . .
C101 C 0.4423(7) 0.1238(5) 1.2368(5) 0.0434(19) Uani 1 1 d . . . . .
C13 C 0.4973(7) 0.8981(4) 0.3157(4) 0.0362(17) Uani 1 1 d . . . . .
H13 H 0.465862 0.946865 0.341906 0.043 Uiso 1 1 calc R U . . .
C57 C 0.9988(11) 0.2074(7) 0.4034(7) 0.067(3) Uani 1 1 d . . . . .
H57 H 1.035861 0.230725 0.350351 0.080 Uiso 1 1 calc R U . . .
C31 C 1.3491(8) 0.8218(5) -0.0675(5) 0.039(2) Uani 1 1 d . . . . .
H31 H 1.334439 0.876207 -0.095395 0.047 Uiso 1 1 calc R U . . .
C64 C 0.6939(7) 0.0619(4) 0.6407(5) 0.0412(19) Uani 1 1 d . . . . .
H64A H 0.684018 0.049369 0.584753 0.049 Uiso 1 1 calc R U . . .
H64B H 0.683868 0.009240 0.678404 0.049 Uiso 1 1 calc R U . . .
N12 N 0.3654(7) 0.1127(5) 1.2943(4) 0.063(2) Uani 1 1 d . . . . .
N10 N 1.6234(9) 0.2947(6) 0.2950(5) 0.085(3) Uani 1 1 d . . . . .
C60 C 1.0062(9) 0.1057(6) 0.5201(6) 0.047(3) Uani 1 1 d . . . . .
H60 H 1.049047 0.058327 0.546994 0.057 Uiso 1 1 calc R U . . .
C37 C 1.0023(7) 0.6806(5) 0.4637(4) 0.0340(17) Uani 1 1 d . . . . .
H37 H 1.022679 0.655207 0.515244 0.041 Uiso 1 1 calc R U . . .
C103 C 1.0697(6) 0.4463(4) 0.6767(4) 0.0264(15) Uani 1 1 d . . . . .
C9 C 0.6638(7) 0.6931(4) 0.1933(4) 0.0274(15) Uani 1 1 d . . . . .
C89 C 1.4541(7) 0.2529(5) 0.4210(4) 0.0413(19) Uani 1 1 d . . . . .
C58 C 1.0625(10) 0.1394(8) 0.4421(7) 0.063(3) Uani 1 1 d . . . . .
H58 H 1.143079 0.115673 0.416418 0.076 Uiso 1 1 calc R U . . .
C40 C 0.7893(8) 0.6597(5) 0.6023(4) 0.050(2) Uani 1 1 d . . . . .
H40 H 0.878422 0.657330 0.612811 0.060 Uiso 1 1 calc R U . . .
O10 O 0.6674(5) 0.4952(3) 0.8573(3) 0.0353(12) Uani 1 1 d . . . . .
C76 C 1.0021(10) 0.4163(5) 1.0072(5) 0.053(2) Uani 1 1 d . . . . .
H76 H 1.081159 0.433113 0.973278 0.064 Uiso 1 1 calc R U . . .
C46 C 1.1965(12) 1.0021(7) 0.1421(8) 0.075(4) Uani 1 1 d . . . . .
C32 C 1.4755(8) 0.6921(5) -0.0568(5) 0.050(2) Uani 1 1 d . . . . .
H32 H 1.547354 0.656559 -0.077803 0.060 Uiso 1 1 calc R U . . .
C112 C 0.5670(8) 0.5009(6) 0.3520(5) 0.041(2) Uani 1 1 d . . . . .
C34 C 1.5421(8) 0.7994(5) -0.1692(5) 0.049(2) Uani 1 1 d . . . . .
C19 C 1.0831(12) 0.9036(6) 0.4701(6) 0.075(3) Uani 1 1 d . . . . .
H19 H 1.151278 0.916397 0.425867 0.090 Uiso 1 1 calc R U . . .
C69 C 0.4817(7) 0.3922(5) 0.8013(4) 0.0359(17) Uani 1 1 d . . . . .
H69 H 0.446222 0.444327 0.819704 0.043 Uiso 1 1 calc R U . . .
C88 C 1.4731(8) 0.1760(5) 0.4652(5) 0.051(2) Uani 1 1 d . . . . .
H88 H 1.544948 0.138981 0.447145 0.061 Uiso 1 1 calc R U . . .
C108 C 0.6730(7) 0.4229(4) 0.5523(4) 0.0322(17) Uani 1 1 d . . . . .
H108 H 0.636486 0.396645 0.604286 0.039 Uiso 1 1 calc R U . . .
N2 N 0.6790(5) 0.8050(3) 0.2718(3) 0.0260(12) Uani 1 1 d . . . . .
C51 C 0.8334(7) 0.9871(4) -0.0466(4) 0.0302(16) Uani 1 1 d . . . . .
H51 H 0.923932 0.999584 -0.061703 0.036 Uiso 1 1 calc R U . . .
C1 C 0.9840(10) 0.7236(6) -0.1148(5) 0.059(3) Uani 1 1 d . . . . .
H1 H 1.020512 0.745580 -0.168368 0.071 Uiso 1 1 calc R U . . .
C22 C 0.8843(17) 0.8629(7) 0.6001(7) 0.081(4) Uani 1 1 d . . . . .
H22 H 0.815927 0.850068 0.644275 0.097 Uiso 1 1 calc R U . . .
C49 C 0.8856(6) 0.9168(4) 0.0900(4) 0.0240(14) Uani 1 1 d . . . . .
C2 C 1.0501(10) 0.6577(7) -0.0729(6) 0.053(3) Uani 1 1 d . . . . .
H2 H 1.132721 0.635625 -0.097647 0.063 Uiso 1 1 calc R U . . .
C21 C 1.1156(15) 0.8735(7) 0.5490(9) 0.103(5) Uani 1 1 d . . . . .
H21 H 1.205057 0.867263 0.558858 0.124 Uiso 1 1 calc R U . . .
C45 C 0.4544(9) 0.6449(6) 0.7204(5) 0.065(3) Uani 1 1 d . . . . .
C5 C 0.8105(8) 0.7222(5) -0.0008(5) 0.0431(19) Uani 1 1 d . . . . .
H5 H 0.727754 0.743712 0.024237 0.052 Uiso 1 1 calc R U . . .
C23 C 1.0130(19) 0.8535(8) 0.6112(8) 0.110(6) Uani 1 1 d . . . . .
H23 H 1.034050 0.832349 0.663839 0.133 Uiso 1 1 calc R U . . .
C43 C 0.5312(8) 0.6654(7) 0.5725(5) 0.061(3) Uani 1 1 d . . . . .
H43 H 0.442314 0.665826 0.561841 0.074 Uiso 1 1 calc R U . . .
C44 C 0.5579(8) 0.6540(5) 0.6522(4) 0.045(2) Uani 1 1 d . . . . .
C82 C 1.2028(8) 0.1041(6) 0.6850(5) 0.034(2) Uani 1 1 d . . . . .
H82 H 1.277064 0.067953 0.669186 0.041 Uiso 1 1 calc R U . . .
C90 C 1.5460(8) 0.2782(6) 0.3497(5) 0.057(2) Uani 1 1 d . . . . .
C79 C 0.8891(14) 0.3632(7) 1.1400(6) 0.075(4) Uani 1 1 d . . . . .
H79 H 0.890227 0.345136 1.196454 0.089 Uiso 1 1 calc R U . . .
C107 C 0.8621(7) 0.4754(4) 0.4611(4) 0.0311(16) Uani 1 1 d . . . . .
H107 H 0.953552 0.486605 0.450550 0.037 Uiso 1 1 calc R U . . .
N5 N 0.3732(8) 0.6399(7) 0.7759(5) 0.098(4) Uani 1 1 d . . . . .
C3 C 0.8658(9) 0.7571(5) -0.0786(5) 0.054(2) Uani 1 1 d . . . . .
H3 H 0.821900 0.803441 -0.106305 0.065 Uiso 1 1 calc R U . . .
C47 C 1.0818(7) 0.9441(4) 0.1469(5) 0.0344(17) Uani 1 1 d . . . . .
C106 C 0.8080(6) 0.4381(4) 0.5371(4) 0.0257(15) Uani 1 1 d . . . . .
C26 C 1.2130(8) 0.6120(5) 0.1668(5) 0.033(2) Uani 1 1 d . . . . .
H26 H 1.291935 0.578956 0.153385 0.040 Uiso 1 1 calc R U . . .
C8 C 0.6782(8) 0.5817(4) 0.1232(4) 0.045(2) Uani 1 1 d . . . . .
H8A H 0.663841 0.572944 0.066999 0.054 Uiso 1 1 calc R U . . .
H8B H 0.667436 0.527661 0.158666 0.054 Uiso 1 1 calc R U . . .
C72 C 0.7872(7) 0.5307(4) 0.8750(4) 0.0358(17) Uani 1 1 d . . . . .
H72A H 0.769092 0.559914 0.925348 0.043 Uiso 1 1 calc R U . . .
H72B H 0.824250 0.571121 0.828877 0.043 Uiso 1 1 calc R U . . .
C100 C 0.5460(7) 0.1375(5) 1.1684(4) 0.0355(17) Uani 1 1 d . . . . .
C61 C 0.8276(8) 0.2084(5) 0.5173(4) 0.044(2) Uani 1 1 d . . . . .
H61 H 0.746413 0.232103 0.542310 0.053 Uiso 1 1 calc R U . . .
C110 C 0.5915(7) 0.4455(5) 0.4928(5) 0.0414(19) Uani 1 1 d . . . . .
H110 H 0.499105 0.437366 0.504104 0.050 Uiso 1 1 calc R U . . .
C24 C 1.1460(7) 0.4930(5) 0.2735(4) 0.0361(17) Uani 1 1 d . . . . .
C80 C 1.1298(7) -0.0133(5) 0.7898(4) 0.0373(18) Uani 1 1 d . . . . .
F12 F 1.2305(5) -0.0581(3) 0.7525(3) 0.0536(13) Uani 1 1 d . . . . .
F11 F 1.1462(4) -0.0165(3) 0.8688(2) 0.0469(11) Uani 1 1 d . . . . .
F10 F 1.0200(4) -0.0555(3) 0.7880(3) 0.0488(11) Uani 1 1 d . . . . .

loop_
_atom_site_aniso_label
_atom_site_aniso_U_11
_atom_site_aniso_U_22
_atom_site_aniso_U_33
_atom_site_aniso_U_23
_atom_site_aniso_U_13
_atom_site_aniso_U_12
F7 0.068(3) 0.076(4) 0.090(4) 0.002(3) -0.031(3) -0.041(3)
F9 0.068(3) 0.076(4) 0.090(4) 0.002(3) -0.031(3) -0.041(3)
F8 0.068(3) 0.076(4) 0.090(4) 0.002(3) -0.031(3) -0.041(3)
F7A 0.068(3) 0.076(4) 0.090(4) 0.002(3) -0.031(3) -0.041(3)
F9A 0.068(3) 0.076(4) 0.090(4) 0.002(3) -0.031(3) -0.041(3)
F8A 0.068(3) 0.076(4) 0.090(4) 0.002(3) -0.031(3) -0.041(3)
Eu2 0.0218(3) 0.0215(2) 0.0179(5) -0.0034(3) -0.0026(3) -0.00177(18)
Eu1 0.0232(3) 0.0237(3) 0.0185(5) -0.0033(3) -0.0037(3) -0.00015(19)
O14 0.028(2) 0.030(3) 0.020(2) -0.0021(19) -0.0050(18) -0.005(2)
O11 0.031(3) 0.027(2) 0.027(2) 0.000(2) 0.000(2) 0.003(2)
F16 0.097(4) 0.076(4) 0.050(3) 0.013(3) -0.036(3) -0.052(3)
O15 0.031(3) 0.027(2) 0.024(2) 0.000(2) -0.0041(19) -0.008(2)
C55 0.032(4) 0.034(5) 0.045(5) -0.002(4) -0.003(4) -0.004(3)
O6 0.032(3) 0.030(3) 0.024(2) 0.002(2) -0.0079(19) -0.002(2)
F14 0.047(3) 0.125(5) 0.037(3) 0.017(3) -0.018(2) -0.022(3)
F5 0.040(3) 0.154(6) 0.097(5) 0.067(5) -0.033(3) -0.008(4)
C71 0.027(5) 0.023(4) 0.019(4) -0.007(3) -0.002(3) 0.004(4)
C53 0.049(5) 0.020(4) 0.020(4) 0.004(3) -0.004(3) 0.001(3)
O1 0.044(3) 0.044(3) 0.032(3) -0.008(2) -0.007(2) -0.019(2)
O16 0.031(3) 0.033(3) 0.024(2) 0.000(2) -0.0042(19) -0.007(2)
F4 0.042(3) 0.070(3) 0.083(4) 0.005(3) -0.004(3) 0.012(2)
F2 0.058(3) 0.039(3) 0.065(3) 0.002(2) 0.005(2) 0.019(2)
C77 0.117(10) 0.032(5) 0.026(5) 0.001(4) 0.004(6) -0.005(6)
O2 0.046(3) 0.033(3) 0.032(3) -0.015(2) -0.010(2) 0.005(2)
C28 0.027(4) 0.033(4) 0.028(4) -0.009(3) -0.006(3) 0.004(3)
N1 0.035(3) 0.024(3) 0.021(3) -0.001(2) -0.005(2) -0.003(2)
C50 0.033(4) 0.019(3) 0.017(3) 0.003(3) -0.001(3) -0.003(3)
C99 0.021(4) 0.069(6) 0.032(4) 0.005(4) -0.013(3) -0.002(4)
C84 0.025(3) 0.044(4) 0.019(3) -0.009(3) -0.002(3) -0.006(3)
C63 0.047(5) 0.026(4) 0.031(4) -0.010(3) -0.007(3) 0.001(3)
N6 0.069(6) 0.106(7) 0.057(5) 0.034(5) -0.030(4) -0.026(5)
C10 0.030(4) 0.036(4) 0.016(3) 0.004(3) -0.003(3) -0.012(3)
C75 0.083(7) 0.035(4) 0.020(4) -0.003(3) -0.005(4) -0.002(4)
O3 0.035(3) 0.028(3) 0.036(3) -0.002(2) -0.001(2) 0.004(2)
C15 0.035(5) 0.024(4) 0.020(4) -0.003(3) -0.004(3) 0.003(4)
F18 0.046(3) 0.095(5) 0.095(5) -0.010(4) 0.002(3) -0.037(3)
F13 0.037(3) 0.094(4) 0.075(4) 0.001(3) -0.012(3) 0.018(3)
N8 0.023(3) 0.030(3) 0.017(3) -0.006(2) -0.004(2) -0.001(2)
C67 0.025(5) 0.048(5) 0.031(4) -0.006(4) -0.009(3) -0.010(4)
C25 0.032(4) 0.032(4) 0.025(4) -0.005(3) -0.006(3) -0.002(3)
C56 0.057(6) 0.049(5) 0.039(5) 0.021(4) -0.017(4) -0.004(4)
F3 0.057(3) 0.030(2) 0.063(3) -0.003(2) -0.014(2) -0.005(2)
C66 0.031(4) 0.034(4) 0.016(3) 0.003(3) -0.007(3) -0.003(3)
C92 0.030(4) 0.032(4) 0.031(4) 0.007(3) -0.007(3) -0.001(3)
C6 0.052(5) 0.024(4) 0.033(4) -0.013(3) -0.009(4) -0.012(4)
F1 0.061(3) 0.048(3) 0.039(3) 0.009(2) -0.020(2) -0.002(2)
N4 0.064(5) 0.092(6) 0.062(5) -0.013(5) 0.022(4) -0.018(5)
O4 0.031(3) 0.029(3) 0.028(3) -0.003(2) 0.001(2) 0.002(2)
O13 0.028(3) 0.039(3) 0.026(3) 0.004(2) -0.0087(19) -0.004(2)
C95 0.026(4) 0.024(3) 0.022(3) -0.001(3) -0.005(3) -0.002(3)
C91 0.034(4) 0.078(6) 0.034(4) 0.017(4) -0.014(3) -0.004(4)
C68 0.021(4) 0.067(6) 0.032(4) -0.005(4) -0.004(3) 0.001(4)
F6 0.045(3) 0.097(4) 0.055(3) -0.006(3) -0.023(2) -0.019(3)
C97 0.035(4) 0.051(5) 0.023(4) -0.002(4) -0.010(3) -0.004(4)
C16 0.053(5) 0.041(4) 0.031(4) -0.006(3) -0.021(3) -0.007(4)
C104 0.045(5) 0.029(4) 0.040(4) 0.007(3) -0.009(3) -0.016(3)
C7 0.058(5) 0.027(4) 0.025(4) -0.012(3) -0.003(3) -0.006(3)
C17 0.034(4) 0.028(4) 0.030(4) -0.009(3) -0.011(3) 0.001(3)
N9 0.028(3) 0.025(3) 0.020(3) -0.008(2) -0.005(2) -0.003(2)
C39 0.034(4) 0.024(4) 0.027(4) 0.001(3) -0.007(3) -0.003(3)
C81 0.026(4) 0.030(4) 0.025(4) -0.007(3) -0.004(3) 0.003(3)
C11 0.029(5) 0.043(5) 0.033(5) 0.007(4) -0.010(3) -0.015(3)
C105 0.029(4) 0.021(3) 0.028(4) -0.003(3) -0.003(3) 0.000(3)
C14 0.030(4) 0.027(4) 0.021(3) -0.004(3) -0.004(3) 0.000(3)
C83 0.022(3) 0.035(4) 0.022(3) -0.010(3) -0.005(3) -0.005(3)
C59 0.086(7) 0.046(5) 0.039(5) -0.009(4) -0.004(5) -0.014(5)
N7 0.034(3) 0.028(3) 0.022(3) -0.004(2) -0.006(2) 0.000(2)
C4 0.039(5) 0.052(5) 0.039(6) -0.024(5) -0.004(4) -0.013(4)
C62 0.038(5) 0.047(6) 0.033(5) -0.028(4) -0.007(4) -0.007(4)
N11 0.047(5) 0.090(6) 0.051(5) 0.014(4) -0.018(4) -0.003(4)
C12 0.023(4) 0.043(4) 0.043(4) 0.006(3) -0.006(3) 0.000(3)
C93 0.027(4) 0.039(4) 0.025(3) 0.007(3) -0.009(3) -0.007(3)
C70 0.026(4) 0.032(4) 0.020(3) -0.001(3) 0.000(3) 0.002(3)
O8 0.027(2) 0.027(2) 0.024(2) 0.0011(19) -0.0067(18) -0.0049(19)
C18 0.059(7) 0.033(5) 0.043(6) -0.013(4) -0.024(5) 0.007(4)
C48 0.035(4) 0.031(4) 0.037(4) 0.011(3) -0.007(3) -0.004(3)
C73 0.037(4) 0.024(4) 0.027(4) -0.011(3) -0.001(3) -0.007(3)
C85 0.036(4) 0.043(5) 0.034(4) -0.006(4) 0.006(3) -0.004(4)
O12 0.030(3) 0.029(3) 0.027(2) -0.003(2) 0.002(2) 0.002(2)
C54 0.026(4) 0.051(5) 0.036(4) 0.006(3) -0.002(3) -0.018(3)
C98 0.042(5) 0.056(5) 0.021(4) 0.004(3) -0.010(3) 0.004(4)
N3 0.031(3) 0.033(3) 0.019(3) -0.005(2) -0.004(2) -0.002(3)
C41 0.048(5) 0.077(7) 0.024(4) -0.005(4) -0.006(3) -0.020(5)
C52 0.034(4) 0.039(4) 0.021(3) 0.002(3) 0.000(3) -0.002(3)
F17 0.090(4) 0.040(3) 0.105(5) 0.025(3) -0.058(4) -0.033(3)
C35 0.051(5) 0.055(5) 0.037(5) 0.021(4) -0.018(4) -0.019(4)
C38 0.036(4) 0.019(3) 0.022(3) 0.002(3) -0.003(3) 0.001(3)
C29 0.022(4) 0.039(5) 0.045(5) -0.010(4) 0.004(3) 0.006(3)
C30 0.034(4) 0.047(5) 0.042(4) 0.005(4) 0.002(3) 0.015(3)
C109 0.041(4) 0.029(4) 0.026(4) -0.002(3) -0.006(3) -0.003(3)
C36 0.029(4) 0.038(4) 0.037(4) 0.003(3) -0.015(3) -0.005(3)
C20 0.105(9) 0.045(6) 0.032(6) -0.008(5) -0.016(6) -0.001(6)
C74 0.070(6) 0.024(4) 0.024(5) -0.009(4) -0.015(4) 0.001(4)
C65 0.037(4) 0.031(4) 0.021(3) -0.005(3) -0.011(3) -0.011(3)
O5 0.033(3) 0.039(3) 0.022(3) 0.007(2) -0.0079(19) -0.006(2)
C86 0.040(4) 0.049(5) 0.026(4) 0.000(3) -0.001(3) 0.005(4)
C27 0.023(3) 0.035(4) 0.030(4) -0.010(3) -0.003(3) 0.000(3)
C94 0.030(4) 0.017(3) 0.024(3) -0.002(3) -0.003(3) -0.005(3)
O7 0.033(3) 0.033(3) 0.031(3) -0.007(2) -0.008(2) -0.005(2)
F15 0.050(3) 0.101(4) 0.047(3) 0.008(3) -0.014(2) -0.043(3)
C111 0.037(4) 0.038(4) 0.030(4) -0.006(3) -0.006(3) 0.004(3)
C42 0.061(6) 0.072(6) 0.027(4) 0.006(4) -0.008(4) 0.000(5)
C87 0.048(5) 0.042(5) 0.034(4) 0.008(4) 0.004(4) -0.007(4)
C102 0.048(5) 0.041(5) 0.040(5) 0.008(4) -0.015(4) -0.021(4)
C78 0.104(9) 0.058(6) 0.060(6) -0.004(5) -0.052(6) -0.010(6)
O9 0.044(3) 0.049(3) 0.034(3) -0.011(2) -0.007(2) -0.022(3)
C96 0.030(4) 0.048(5) 0.025(4) 0.001(3) -0.008(3) 0.007(3)
C33 0.037(4) 0.045(5) 0.028(4) -0.006(3) 0.003(3) 0.002(3)
C101 0.036(4) 0.065(6) 0.031(4) -0.008(4) -0.007(3) -0.010(4)
C13 0.032(4) 0.033(4) 0.039(4) -0.001(3) 0.004(3) 0.005(3)
C57 0.082(8) 0.078(8) 0.041(6) -0.022(6) 0.010(5) -0.040(7)
C31 0.038(4) 0.037(5) 0.039(5) 0.001(4) 0.000(3) 0.007(4)
C64 0.053(5) 0.030(4) 0.046(4) -0.020(3) -0.010(4) -0.009(4)
N12 0.052(4) 0.107(6) 0.029(4) -0.011(4) 0.007(3) -0.017(4)
N10 0.102(7) 0.085(6) 0.059(5) -0.012(4) 0.037(5) -0.032(5)
C60 0.038(5) 0.057(6) 0.057(7) -0.040(5) -0.013(4) -0.012(5)
C37 0.035(4) 0.045(5) 0.023(4) 0.004(3) -0.014(3) -0.003(3)
C103 0.023(3) 0.030(4) 0.028(4) -0.006(3) -0.005(3) -0.004(3)
C9 0.038(4) 0.026(4) 0.020(3) -0.002(3) -0.007(3) -0.012(3)
C89 0.044(5) 0.050(5) 0.029(4) -0.007(4) 0.001(3) -0.012(4)
C58 0.049(6) 0.099(9) 0.048(6) -0.037(6) 0.001(5) -0.023(6)
C40 0.042(5) 0.077(6) 0.027(4) 0.003(4) -0.003(3) 0.014(4)
O10 0.044(3) 0.030(3) 0.034(3) -0.011(2) -0.011(2) 0.010(2)
C76 0.079(7) 0.042(5) 0.047(5) 0.000(4) -0.036(5) -0.010(5)
C46 0.078(8) 0.050(7) 0.098(9) 0.040(6) -0.042(7) -0.025(6)
C32 0.039(5) 0.057(6) 0.047(5) -0.009(4) 0.012(4) 0.014(4)
C112 0.033(5) 0.051(5) 0.039(5) 0.002(4) -0.011(4) 0.003(4)
C34 0.046(5) 0.062(6) 0.038(5) -0.010(4) 0.004(4) 0.001(4)
C19 0.096(9) 0.071(7) 0.070(7) -0.032(6) -0.045(6) 0.022(6)
C69 0.028(4) 0.047(5) 0.032(4) -0.005(3) -0.001(3) 0.003(3)
C88 0.044(5) 0.064(6) 0.041(5) -0.016(4) 0.012(4) 0.009(4)
C108 0.038(5) 0.034(4) 0.023(4) 0.002(3) -0.001(3) -0.003(3)
N2 0.028(3) 0.027(3) 0.022(3) 0.000(2) -0.002(2) -0.003(2)
C51 0.033(4) 0.025(4) 0.030(4) 0.002(3) 0.000(3) -0.004(3)
C1 0.077(7) 0.063(6) 0.038(5) -0.015(5) 0.004(5) -0.031(6)
C22 0.156(14) 0.053(8) 0.041(7) -0.006(6) -0.037(8) 0.001(8)
C49 0.027(4) 0.022(3) 0.021(3) 0.001(3) -0.001(3) 0.000(3)
C2 0.058(6) 0.060(7) 0.038(6) -0.012(5) 0.009(5) -0.021(5)
C21 0.139(12) 0.080(9) 0.118(11) -0.038(8) -0.104(10) 0.037(8)
C45 0.070(6) 0.092(7) 0.035(5) -0.015(4) 0.005(4) -0.047(5)
C5 0.063(5) 0.029(4) 0.036(4) 0.003(3) -0.009(4) -0.003(4)
C23 0.212(19) 0.074(9) 0.058(8) -0.030(7) -0.062(10) 0.040(11)
C43 0.038(5) 0.113(9) 0.036(5) -0.011(5) -0.002(4) -0.024(5)
C44 0.058(5) 0.049(5) 0.028(4) -0.006(3) 0.007(4) -0.026(4)
C82 0.033(5) 0.045(5) 0.023(4) -0.008(4) 0.001(4) 0.014(4)
C90 0.054(5) 0.077(6) 0.037(5) -0.013(4) 0.013(4) -0.015(5)
C79 0.146(12) 0.047(6) 0.038(6) 0.000(5) -0.041(7) -0.009(7)
C107 0.033(4) 0.033(4) 0.027(4) -0.002(3) -0.001(3) -0.008(3)
N5 0.085(6) 0.168(10) 0.049(5) -0.042(5) 0.022(5) -0.081(6)
C3 0.083(7) 0.043(5) 0.039(5) -0.005(4) -0.013(4) -0.014(5)
C47 0.029(4) 0.023(4) 0.052(5) -0.004(3) -0.009(3) 0.001(3)
C106 0.031(4) 0.021(3) 0.026(3) 0.000(3) -0.007(3) -0.005(3)
C26 0.027(5) 0.037(5) 0.034(5) 0.000(4) -0.006(4) 0.009(4)
C8 0.070(5) 0.034(4) 0.034(4) -0.014(3) 0.002(4) -0.021(4)
C72 0.051(5) 0.023(4) 0.036(4) -0.006(3) -0.015(3) 0.001(3)
C100 0.034(4) 0.048(5) 0.026(4) -0.007(3) -0.002(3) -0.007(3)
C61 0.062(5) 0.041(5) 0.032(4) -0.011(4) -0.007(4) -0.004(4)
C110 0.028(4) 0.055(5) 0.044(5) -0.006(4) -0.010(3) -0.003(4)
C24 0.036(4) 0.033(4) 0.038(4) -0.001(3) -0.005(3) 0.004(3)
C80 0.036(4) 0.039(4) 0.034(4) -0.002(3) 0.001(3) 0.008(3)
F12 0.060(3) 0.041(3) 0.050(3) 0.003(2) 0.008(2) 0.025(2)
F11 0.048(3) 0.056(3) 0.033(2) 0.003(2) -0.0062(19) 0.017(2)
F10 0.059(3) 0.028(2) 0.060(3) -0.009(2) -0.009(2) -0.002(2)

loop_
_atom_type_symbol
_atom_type_description
_atom_type_scat_dispersion_real
_atom_type_scat_dispersion_imag
_atom_type_scat_source
C C 0.0033 0.0016 'International Tables Vol C Tables 4.2.6.8 and 6.1.1.4'
H H 0.0000 0.0000 'International Tables Vol C Tables 4.2.6.8 and 6.1.1.4'
Eu Eu -0.1578 3.6682 'International Tables Vol C Tables 4.2.6.8 and 6.1.1.4'
F F 0.0171 0.0103 'International Tables Vol C Tables 4.2.6.8 and 6.1.1.4'
N N 0.0061 0.0033 'International Tables Vol C Tables 4.2.6.8 and 6.1.1.4'
O O 0.0106 0.0060 'International Tables Vol C Tables 4.2.6.8 and 6.1.1.4'

loop_
_geom_angle_atom_site_label_1
_geom_angle_atom_site_label_2
_geom_angle_atom_site_label_3
_geom_angle
_geom_angle_site_symmetry_1
_geom_angle_site_symmetry_3
_geom_angle_publ_flag
O12 Eu2 O13 91.19(15) . . ?
O12 Eu2 O16 77.09(15) . . ?
O13 Eu2 O16 140.62(14) . . ?
O12 Eu2 O14 144.69(15) . . ?
O13 Eu2 O14 73.30(14) . . ?
O16 Eu2 O14 134.14(15) . . ?
O12 Eu2 O15 71.21(14) . . ?
O13 Eu2 O15 70.28(15) . . ?
O16 Eu2 O15 70.35(14) . . ?
O14 Eu2 O15 128.34(14) . . ?
O12 Eu2 O11 70.43(14) . . ?
O13 Eu2 O11 73.79(16) . . ?
O16 Eu2 O11 133.11(15) . . ?
O14 Eu2 O11 74.78(14) . . ?
O15 Eu2 O11 125.82(15) . . ?
O12 Eu2 N9 138.73(15) . . ?
O13 Eu2 N9 83.47(16) . . ?
O16 Eu2 N9 81.50(16) . . ?
O14 Eu2 N9 72.14(15) . . ?
O15 Eu2 N9 68.47(15) . . ?
O11 Eu2 N9 144.02(15) . . ?
O12 Eu2 N7 84.45(16) . . ?
O13 Eu2 N7 143.15(16) . . ?
O16 Eu2 N7 73.82(16) . . ?
O14 Eu2 N7 89.49(15) . . ?
O15 Eu2 N7 140.16(15) . . ?
O11 Eu2 N7 70.27(16) . . ?
N9 Eu2 N7 122.60(17) . . ?
O12 Eu2 N8 132.92(15) . . ?
O13 Eu2 N8 135.64(15) . . ?
O16 Eu2 N8 63.39(14) . . ?
O14 Eu2 N8 71.05(15) . . ?
O15 Eu2 N8 114.33(15) . . ?
O11 Eu2 N8 119.75(15) . . ?
N9 Eu2 N8 61.09(16) . . ?
N7 Eu2 N8 61.51(16) . . ?
O4 Eu1 O5 90.41(16) . . ?
O4 Eu1 O8 79.41(15) . . ?
O5 Eu1 O8 145.22(14) . . ?
O4 Eu1 O6 144.72(16) . . ?
O5 Eu1 O6 73.55(14) . . ?
O8 Eu1 O6 130.70(15) . . ?
O4 Eu1 O7 70.58(15) . . ?
O5 Eu1 O7 75.06(15) . . ?
O8 Eu1 O7 70.18(14) . . ?
O6 Eu1 O7 131.19(15) . . ?
O4 Eu1 O3 69.69(15) . . ?
O5 Eu1 O3 71.37(16) . . ?
O8 Eu1 O3 132.66(15) . . ?
O6 Eu1 O3 75.39(15) . . ?
O7 Eu1 O3 126.83(15) . . ?
O4 Eu1 N1 84.65(16) . . ?
O5 Eu1 N1 140.91(16) . . ?
O8 Eu1 N1 71.65(15) . . ?
O6 Eu1 N1 88.56(15) . . ?
O7 Eu1 N1 137.46(15) . . ?
O3 Eu1 N1 70.57(16) . . ?
O4 Eu1 N3 139.32(15) . . ?
O5 Eu1 N3 83.77(17) . . ?
O8 Eu1 N3 82.83(16) . . ?
O6 Eu1 N3 71.24(15) . . ?
O7 Eu1 N3 69.01(15) . . ?
O3 Eu1 N3 142.84(16) . . ?
N1 Eu1 N3 123.54(17) . . ?
O4 Eu1 N2 135.29(16) . . ?
O5 Eu1 N2 134.29(16) . . ?
O8 Eu1 N2 63.08(15) . . ?
O6 Eu1 N2 67.73(15) . . ?
O7 Eu1 N2 114.10(15) . . ?
O3 Eu1 N2 118.93(15) . . ?
N1 Eu1 N2 61.85(16) . . ?
N3 Eu1 N2 61.69(16) . . ?
C94 O14 Eu2 135.0(4) . . ?
C81 O11 Eu2 132.8(4) . . ?
C103 O15 Eu2 134.4(4) . . ?
C54 C55 C53 121.7(8) . . ?
C54 C55 C56 120.5(7) . . ?
C53 C55 C56 117.7(7) . . ?
C38 O6 Eu1 135.3(4) . . ?
N9 C71 O10 119.9(7) . . ?
N9 C71 C70 121.9(6) . . ?
O10 C71 C70 118.2(6) . . ?
C51 C53 C55 119.5(7) . . ?
C51 C53 H53 120.2 . . ?
C55 C53 H53 120.2 . . ?
C9 O1 C8 103.7(5) . . ?
C105 O16 Eu2 139.5(4) . . ?
C79 C77 C75 120.4(10) . . ?
C79 C77 H77 119.8 . . ?
C75 C77 H77 119.8 . . ?
C15 O2 C16 104.5(5) . . ?
C30 C28 C29 118.7(6) . . ?
C30 C28 C27 123.4(6) . . ?
C29 C28 C27 117.9(6) . . ?
C9 N1 C7 106.2(5) . . ?
C9 N1 Eu1 120.6(4) . . ?
C7 N1 Eu1 132.7(4) . . ?
C51 C50 C52 119.8(6) . . ?
C51 C50 C49 122.0(6) . . ?
C52 C50 C49 118.2(5) . . ?
C100 C99 C97 119.5(7) . . ?
C100 C99 H99 120.3 . . ?
C97 C99 H99 120.3 . . ?
C85 C84 C86 119.2(6) . . ?
C85 C84 C83 118.1(6) . . ?
C86 C84 C83 122.7(6) . . ?
N7 C63 C62 110.1(6) . . ?
N7 C63 C64 101.6(5) . . ?
C62 C63 C64 113.7(6) . . ?
N7 C63 H63 110.4 . . ?
C62 C63 H63 110.4 . . ?
C64 C63 H63 110.4 . . ?
N2 C10 C11 122.9(6) . . ?
N2 C10 C9 112.8(6) . . ?
C11 C10 C9 124.2(6) . . ?
C74 C75 C77 120.6(9) . . ?
C74 C75 H75 119.7 . . ?
C77 C75 H75 119.7 . . ?
C25 O3 Eu1 131.2(4) . . ?
N3 C15 O2 119.3(6) . . ?
N3 C15 C14 123.0(6) . . ?
O2 C15 C14 117.7(7) . . ?
C66 N8 C70 117.3(6) . . ?
C66 N8 Eu2 121.2(4) . . ?
C70 N8 Eu2 121.2(4) . . ?
C68 C67 C66 118.1(7) . . ?
C68 C67 H67 121.0 . . ?
C66 C67 H67 121.0 . . ?
O3 C25 C26 128.5(7) . . ?
O3 C25 C24 113.3(6) . . ?
C26 C25 C24 118.2(7) . . ?
N6 C56 C55 177.2(10) . . ?
N8 C66 C67 123.4(6) . . ?
N8 C66 C65 113.0(6) . . ?
C67 C66 C65 123.4(6) . . ?
O13 C92 C93 129.4(6) . . ?
O13 C92 C91 112.5(6) . . ?
C93 C92 C91 118.1(6) . . ?
C5 C6 C4 120.5(7) . . ?
C5 C6 C7 119.1(7) . . ?
C4 C6 C7 120.3(8) . . ?
C27 O4 Eu1 139.4(4) . . ?
C92 O13 Eu2 132.8(4) . . ?
C97 C95 C96 118.3(6) . . ?
C97 C95 C94 119.4(6) . . ?
C96 C95 C94 122.3(6) . . ?
F13 C91 F15 107.0(6) . . ?
F13 C91 F14 106.9(7) . . ?
F15 C91 F14 104.5(7) . . ?
F13 C91 C92 111.7(7) . . ?
F15 C91 C92 112.9(6) . . ?
F14 C91 C92 113.3(6) . . ?
C67 C68 C69 119.8(7) . . ?
C67 C68 H68 120.1 . . ?
C69 C68 H68 120.1 . . ?
C95 C97 C99 121.1(7) . . ?
C95 C97 H97 119.5 . . ?
C99 C97 H97 119.5 . . ?
O2 C16 C17 104.7(5) . . ?
O2 C16 H16A 110.8 . . ?
C17 C16 H16A 110.8 . . ?
O2 C16 H16B 110.8 . . ?
C17 C16 H16B 110.8 . . ?
H16A C16 H16B 108.9 . . ?
C103 C104 C105 123.5(6) . . ?
C103 C104 H104 118.3 . . ?
C105 C104 H104 118.3 . . ?
N1 C7 C8 102.7(5) . . ?
N1 C7 C6 111.4(5) . . ?
C8 C7 C6 114.1(6) . . ?
N1 C7 H7 109.5 . . ?
C8 C7 H7 109.5 . . ?
C6 C7 H7 109.5 . . ?
N3 C17 C16 102.5(5) . . ?
N3 C17 C18 109.9(6) . . ?
C16 C17 C18 113.9(6) . . ?
N3 C17 H17 110.1 . . ?
C16 C17 H17 110.1 . . ?
C18 C17 H17 110.1 . . ?
C71 N9 C73 105.4(5) . . ?
C71 N9 Eu2 120.8(4) . . ?
C73 N9 Eu2 132.6(4) . . ?
C41 C39 C40 119.1(6) . . ?
C41 C39 C38 119.3(6) . . ?
C40 C39 C38 121.6(6) . . ?
O11 C81 C82 129.5(7) . . ?
O11 C81 C80 113.0(5) . . ?
C82 C81 C80 117.5(6) . . ?
C10 C11 C12 119.0(7) . . ?
C10 C11 H11 120.5 . . ?
C12 C11 H11 120.5 . . ?
O16 C105 C104 122.7(6) . . ?
O16 C105 C106 117.1(5) . . ?
C104 C105 C106 120.1(6) . . ?
N2 C14 C13 124.0(6) . . ?
N2 C14 C15 112.7(6) . . ?
C13 C14 C15 123.2(6) . . ?
O12 C83 C82 123.5(6) . . ?
O12 C83 C84 117.1(6) . . ?
C82 C83 C84 119.4(6) . . ?
C57 C59 C61 120.1(10) . . ?
C57 C59 H59 119.9 . . ?
C61 C59 H59 119.9 . . ?
C65 N7 C63 106.9(5) . . ?
C65 N7 Eu2 120.2(4) . . ?
C63 N7 Eu2 132.7(4) . . ?
C2 C4 C6 120.1(10) . . ?
C2 C4 H4 119.9 . . ?
C6 C4 H4 119.9 . . ?
C60 C62 C61 118.3(10) . . ?
C60 C62 C63 120.6(9) . . ?
C61 C62 C63 121.1(8) . . ?
C11 C12 C13 118.8(7) . . ?
C11 C12 H12 120.6 . . ?
C13 C12 H12 120.6 . . ?
C92 C93 C94 124.4(6) . . ?
C92 C93 H93 117.8 . . ?
C94 C93 H93 117.8 . . ?
N8 C70 C69 123.5(6) . . ?
N8 C70 C71 112.5(6) . . ?
C69 C70 C71 124.0(6) . . ?
C49 O8 Eu1 139.1(4) . . ?
C19 C18 C20 121.1(11) . . ?
C19 C18 C17 119.5(10) . . ?
C20 C18 C17 119.4(9) . . ?
C47 C48 C49 121.6(6) . . ?
C47 C48 H48 119.2 . . ?
C49 C48 H48 119.2 . . ?
N9 C73 C74 109.5(5) . . ?
N9 C73 C72 102.2(5) . . ?
C74 C73 C72 114.2(6) . . ?
N9 C73 H73 110.2 . . ?
C74 C73 H73 110.2 . . ?
C72 C73 H73 110.2 . . ?
C87 C85 C84 120.5(7) . . ?
C87 C85 H85 119.7 . . ?
C84 C85 H85 119.7 . . ?
C83 O12 Eu2 139.9(4) . . ?
C55 C54 C52 118.7(6) . . ?
C55 C54 H54 120.7 . . ?
C52 C54 H54 120.7 . . ?
C100 C98 C96 119.9(7) . . ?
C100 C98 H98 120.0 . . ?
C96 C98 H98 120.0 . . ?
C15 N3 C17 106.3(6) . . ?
C15 N3 Eu1 119.8(4) . . ?
C17 N3 Eu1 133.0(4) . . ?
C43 C41 C39 120.4(7) . . ?
C43 C41 H41 119.8 . . ?
C39 C41 H41 119.8 . . ?
C54 C52 C50 120.5(6) . . ?
C54 C52 H52 119.8 . . ?
C50 C52 H52 119.8 . . ?
F6 C35 F5 108.4(7) . . ?
F6 C35 F4 106.2(6) . . ?
F5 C35 F4 105.0(8) . . ?
F6 C35 C36 112.0(7) . . ?
F5 C35 C36 114.6(6) . . ?
F4 C35 C36 110.1(6) . . ?
O6 C38 C37 123.2(6) . . ?
O6 C38 C39 116.4(6) . . ?
C37 C38 C39 120.4(6) . . ?
C31 C29 C28 120.3(7) . . ?
C31 C29 H29 119.9 . . ?
C28 C29 H29 119.9 . . ?
C32 C30 C28 120.0(7) . . ?
C32 C30 H30 120.0 . . ?
C28 C30 H30 120.0 . . ?
C111 C109 C107 119.5(6) . . ?
C111 C109 H109 120.2 . . ?
C107 C109 H109 120.2 . . ?
O5 C36 C37 129.9(7) . . ?
O5 C36 C35 113.7(6) . . ?
C37 C36 C35 116.3(6) . . ?
C18 C20 C22 120.2(13) . . ?
C18 C20 H20 119.9 . . ?
C22 C20 H20 119.9 . . ?
C76 C74 C75 118.7(8) . . ?
C76 C74 C73 119.7(8) . . ?
C75 C74 C73 121.6(8) . . ?
N7 C65 O9 118.6(6) . . ?
N7 C65 C66 123.9(6) . . ?
O9 C65 C66 117.1(6) . . ?
C36 O5 Eu1 130.0(4) . . ?
C88 C86 C84 120.1(7) . . ?
C88 C86 H86 119.9 . . ?
C84 C86 H86 119.9 . . ?
O4 C27 C26 122.6(6) . . ?
O4 C27 C28 116.7(6) . . ?
C26 C27 C28 120.7(6) . . ?
O14 C94 C93 124.4(5) . . ?
O14 C94 C95 116.6(6) . . ?
C93 C94 C95 119.0(6) . . ?
C47 O7 Eu1 131.7(4) . . ?
C109 C111 C110 121.7(7) . . ?
C109 C111 C112 118.8(7) . . ?
C110 C111 C112 119.5(7) . . ?
C40 C42 C44 120.5(7) . . ?
C40 C42 H42 119.7 . . ?
C44 C42 H42 119.7 . . ?
C85 C87 C89 119.7(8) . . ?
C85 C87 H87 120.1 . . ?
C89 C87 H87 120.1 . . ?
F18 C102 F17 105.8(6) . . ?
F18 C102 F16 106.2(7) . . ?
F17 C102 F16 106.7(7) . . ?
F18 C102 C103 112.1(7) . . ?
F17 C102 C103 113.9(7) . . ?
F16 C102 C103 111.7(6) . . ?
C79 C78 C76 119.4(10) . . ?
C79 C78 H78 120.3 . . ?
C76 C78 H78 120.3 . . ?
C65 O9 C64 104.6(5) . . ?
C98 C96 C95 121.1(7) . . ?
C98 C96 H96 119.4 . . ?
C95 C96 H96 119.4 . . ?
C31 C33 C32 120.1(7) . . ?
C31 C33 C34 120.3(7) . . ?
C32 C33 C34 119.6(7) . . ?
N12 C101 C100 175.9(8) . . ?
C14 C13 C12 117.8(7) . . ?
C14 C13 H13 121.1 . . ?
C12 C13 H13 121.1 . . ?
C59 C57 C58 120.8(10) . . ?
C59 C57 H57 119.6 . . ?
C58 C57 H57 119.6 . . ?
C33 C31 C29 120.5(8) . . ?
C33 C31 H31 119.8 . . ?
C29 C31 H31 119.8 . . ?
O9 C64 C63 103.8(5) . . ?
O9 C64 H64A 111.0 . . ?
C63 C64 H64A 111.0 . . ?
O9 C64 H64B 111.0 . . ?
C63 C64 H64B 111.0 . . ?
H64A C64 H64B 109.0 . . ?
C62 C60 C58 121.4(11) . . ?
C62 C60 H60 119.3 . . ?
C58 C60 H60 119.3 . . ?
C36 C37 C38 123.9(6) . . ?
C36 C37 H37 118.1 . . ?
C38 C37 H37 118.1 . . ?
O15 C103 C104 128.7(6) . . ?
O15 C103 C102 114.2(6) . . ?
C104 C103 C102 117.1(6) . . ?
N1 C9 O1 119.6(6) . . ?
N1 C9 C10 124.0(6) . . ?
O1 C9 C10 116.3(6) . . ?
C88 C89 C87 119.9(7) . . ?
C88 C89 C90 119.7(7) . . ?
C87 C89 C90 120.4(8) . . ?
C57 C58 C60 118.8(10) . . ?
C57 C58 H58 120.6 . . ?
C60 C58 H58 120.6 . . ?
C42 C40 C39 120.4(8) . . ?
C42 C40 H40 119.8 . . ?
C39 C40 H40 119.8 . . ?
C71 O10 C72 104.1(5) . . ?
C74 C76 C78 120.0(9) . . ?
C74 C76 H76 120.0 . . ?
C78 C76 H76 120.0 . . ?
F9 C46 F7 111.7(10) . . ?
F7A C46 F9A 112.3(14) . . ?
F7A C46 F8A 109.9(15) . . ?
F9A C46 F8A 96.2(11) . . ?
F9 C46 F8 100.9(10) . . ?
F7 C46 F8 102.4(8) . . ?
F7A C46 C47 126.4(14) . . ?
F9 C46 C47 119.8(9) . . ?
F7 C46 C47 111.3(10) . . ?
F9A C46 C47 106.5(10) . . ?
F8A C46 C47 100.9(10) . . ?
F8 C46 C47 108.6(9) . . ?
C33 C32 C30 120.4(7) . . ?
C33 C32 H32 119.8 . . ?
C30 C32 H32 119.8 . . ?
N11 C112 C111 176.3(10) . . ?
N4 C34 C33 177.7(10) . . ?
C18 C19 C21 119.8(13) . . ?
C18 C19 H19 120.1 . . ?
C21 C19 H19 120.1 . . ?
C70 C69 C68 117.9(7) . . ?
C70 C69 H69 121.1 . . ?
C68 C69 H69 121.1 . . ?
C86 C88 C89 120.5(7) . . ?
C86 C88 H88 119.7 . . ?
C89 C88 H88 119.7 . . ?
C110 C108 C106 121.1(6) . . ?
C110 C108 H108 119.5 . . ?
C106 C108 H108 119.5 . . ?
C14 N2 C10 117.3(6) . . ?
C14 N2 Eu1 121.7(4) . . ?
C10 N2 Eu1 120.6(4) . . ?
C50 C51 C53 119.7(6) . . ?
C50 C51 H51 120.2 . . ?
C53 C51 H51 120.2 . . ?
C3 C1 C2 120.1(8) . . ?
C3 C1 H1 120.0 . . ?
C2 C1 H1 120.0 . . ?
C23 C22 C20 117.9(14) . . ?
C23 C22 H22 121.0 . . ?
C20 C22 H22 121.0 . . ?
O8 C49 C48 124.3(6) . . ?
O8 C49 C50 116.5(5) . . ?
C48 C49 C50 119.2(5) . . ?
C4 C2 C1 120.4(10) . . ?
C4 C2 H2 119.8 . . ?
C1 C2 H2 119.8 . . ?
C23 C21 C19 118.1(13) . . ?
C23 C21 H21 121.0 . . ?
C19 C21 H21 121.0 . . ?
N5 C45 C44 177.8(10) . . ?
C6 C5 C3 119.3(8) . . ?
C6 C5 H5 120.3 . . ?
C3 C5 H5 120.3 . . ?
C22 C23 C21 122.9(13) . . ?
C22 C23 H23 118.6 . . ?
C21 C23 H23 118.6 . . ?
C44 C43 C41 120.6(8) . . ?
C44 C43 H43 119.7 . . ?
C41 C43 H43 119.7 . . ?
C43 C44 C42 118.9(7) . . ?
C43 C44 C45 121.8(8) . . ?
C42 C44 C45 119.3(7) . . ?
C81 C82 C83 122.1(7) . . ?
C81 C82 H82 118.9 . . ?
C83 C82 H82 118.9 . . ?
N10 C90 C89 176.1(11) . . ?
C77 C79 C78 120.9(10) . . ?
C77 C79 H79 119.6 . . ?
C78 C79 H79 119.6 . . ?
C106 C107 C109 119.6(6) . . ?
C106 C107 H107 120.2 . . ?
C109 C107 H107 120.2 . . ?
C1 C3 C5 119.5(9) . . ?
C1 C3 H3 120.3 . . ?
C5 C3 H3 120.3 . . ?
O7 C47 C48 130.5(6) . . ?
O7 C47 C46 112.6(7) . . ?
C48 C47 C46 116.9(7) . . ?
C107 C106 C108 119.7(6) . . ?
C107 C106 C105 121.7(6) . . ?
C108 C106 C105 118.5(6) . . ?
C25 C26 C27 122.5(7) . . ?
C25 C26 H26 118.7 . . ?
C27 C26 H26 118.7 . . ?
O1 C8 C7 103.3(5) . . ?
O1 C8 H8A 111.1 . . ?
C7 C8 H8A 111.1 . . ?
O1 C8 H8B 111.1 . . ?
C7 C8 H8B 111.1 . . ?
H8A C8 H8B 109.1 . . ?
O10 C72 C73 103.9(5) . . ?
O10 C72 H72A 111.0 . . ?
C73 C72 H72A 111.0 . . ?
O10 C72 H72B 111.0 . . ?
C73 C72 H72B 111.0 . . ?
H72A C72 H72B 109.0 . . ?
C98 C100 C99 120.0(7) . . ?
C98 C100 C101 118.9(7) . . ?
C99 C100 C101 121.2(7) . . ?
C59 C61 C62 120.5(8) . . ?
C59 C61 H61 119.7 . . ?
C62 C61 H61 119.7 . . ?
C111 C110 C108 118.2(7) . . ?
C111 C110 H110 120.9 . . ?
C108 C110 H110 120.9 . . ?
F2 C24 F3 106.4(6) . . ?
F2 C24 F1 106.9(6) . . ?
F3 C24 F1 106.2(5) . . ?
F2 C24 C25 114.5(6) . . ?
F3 C24 C25 111.2(6) . . ?
F1 C24 C25 111.2(6) . . ?
F12 C80 F11 107.4(6) . . ?
F12 C80 F10 106.4(6) . . ?
F11 C80 F10 106.3(5) . . ?
F12 C80 C81 114.7(6) . . ?
F11 C80 C81 111.3(6) . . ?
F10 C80 C81 110.3(6) . . ?

loop_
_geom_bond_atom_site_label_1
_geom_bond_atom_site_label_2
_geom_bond_distance
_geom_bond_site_symmetry_2
_geom_bond_publ_flag
F7 C46 1.319(14) . ?
F9 C46 1.250(13) . ?
F8 C46 1.480(13) . ?
F7A C46 1.158(19) . ?
F9A C46 1.45(2) . ?
F8A C46 1.46(2) . ?
Eu2 O12 2.363(4) . ?
Eu2 O13 2.366(4) . ?
Eu2 O16 2.406(4) . ?
Eu2 O14 2.412(4) . ?
Eu2 O15 2.433(4) . ?
Eu2 O11 2.444(4) . ?
Eu2 N9 2.606(5) . ?
Eu2 N7 2.609(5) . ?
Eu2 N8 2.678(5) . ?
Eu1 O4 2.354(4) . ?
Eu1 O5 2.372(4) . ?
Eu1 O8 2.399(4) . ?
Eu1 O6 2.404(4) . ?
Eu1 O7 2.441(4) . ?
Eu1 O3 2.465(4) . ?
Eu1 N1 2.589(5) . ?
Eu1 N3 2.608(5) . ?
Eu1 N2 2.664(5) . ?
O14 C94 1.265(7) . ?
O11 C81 1.252(7) . ?
F16 C102 1.330(9) . ?
O15 C103 1.247(7) . ?
C55 C54 1.367(10) . ?
C55 C53 1.389(10) . ?
C55 C56 1.434(12) . ?
O6 C38 1.268(8) . ?
F14 C91 1.367(9) . ?
F5 C35 1.329(9) . ?
C71 N9 1.271(9) . ?
C71 O10 1.340(8) . ?
C71 C70 1.489(10) . ?
C53 C51 1.387(10) . ?
C53 H53 0.9500 . ?
O1 C9 1.349(7) . ?
O1 C8 1.465(9) . ?
O16 C105 1.249(7) . ?
F4 C35 1.352(10) . ?
F2 C24 1.331(8) . ?
C77 C79 1.318(15) . ?
C77 C75 1.421(12) . ?
C77 H77 0.9500 . ?
O2 C15 1.342(8) . ?
O2 C16 1.468(8) . ?
C28 C30 1.388(9) . ?
C28 C29 1.401(10) . ?
C28 C27 1.500(9) . ?
N1 C9 1.251(8) . ?
N1 C7 1.481(8) . ?
C50 C51 1.376(8) . ?
C50 C52 1.404(9) . ?
C50 C49 1.510(9) . ?
C99 C100 1.382(10) . ?
C99 C97 1.392(10) . ?
C99 H99 0.9500 . ?
C84 C85 1.389(10) . ?
C84 C86 1.394(9) . ?
C84 C83 1.510(8) . ?
C63 N7 1.484(8) . ?
C63 C62 1.519(12) . ?
C63 C64 1.538(10) . ?
C63 H63 1.0000 . ?
N6 C56 1.149(10) . ?
C10 N2 1.341(8) . ?
C10 C11 1.374(10) . ?
C10 C9 1.474(9) . ?
C75 C74 1.376(12) . ?
C75 H75 0.9500 . ?
O3 C25 1.260(8) . ?
C15 N3 1.281(9) . ?
C15 C14 1.483(10) . ?
F18 C102 1.316(10) . ?
F13 C91 1.311(10) . ?
N8 C66 1.331(8) . ?
N8 C70 1.349(8) . ?
C67 C68 1.375(11) . ?
C67 C66 1.384(10) . ?
C67 H67 0.9500 . ?
C25 C26 1.386(10) . ?
C25 C24 1.527(10) . ?
F3 C24 1.332(8) . ?
C66 C65 1.472(9) . ?
C92 O13 1.263(8) . ?
C92 C93 1.366(8) . ?
C92 C91 1.522(10) . ?
C6 C5 1.378(11) . ?
C6 C4 1.381(11) . ?
C6 C7 1.539(10) . ?
F1 C24 1.335(8) . ?
N4 C34 1.135(10) . ?
O4 C27 1.258(8) . ?
C95 C97 1.374(9) . ?
C95 C96 1.391(9) . ?
C95 C94 1.505(8) . ?
C91 F15 1.331(9) . ?
C68 C69 1.387(10) . ?
C68 H68 0.9500 . ?
F6 C35 1.320(9) . ?
C97 H97 0.9500 . ?
C16 C17 1.530(10) . ?
C16 H16A 0.9900 . ?
C16 H16B 0.9900 . ?
C104 C103 1.373(10) . ?
C104 C105 1.418(9) . ?
C104 H104 0.9500 . ?
C7 C8 1.525(10) . ?
C7 H7 1.0000 . ?
C17 N3 1.497(8) . ?
C17 C18 1.535(13) . ?
C17 H17 1.0000 . ?
N9 C73 1.495(7) . ?
C39 C41 1.378(10) . ?
C39 C40 1.382(10) . ?
C39 C38 1.500(8) . ?
C81 C82 1.374(10) . ?
C81 C80 1.523(10) . ?
C11 C12 1.380(11) . ?
C11 H11 0.9500 . ?
C105 C106 1.487(9) . ?
C14 N2 1.336(8) . ?
C14 C13 1.371(9) . ?
C83 O12 1.247(8) . ?
C83 C82 1.415(11) . ?
C59 C57 1.370(14) . ?
C59 C61 1.383(11) . ?
C59 H59 0.9500 . ?
N7 C65 1.264(8) . ?
C4 C2 1.357(13) . ?
C4 H4 0.9500 . ?
C62 C60 1.376(12) . ?
C62 C61 1.398(12) . ?
N11 C112 1.139(10) . ?
C12 C13 1.395(10) . ?
C12 H12 0.9500 . ?
C93 C94 1.399(9) . ?
C93 H93 0.9500 . ?
C70 C69 1.372(9) . ?
O8 C49 1.249(7) . ?
C18 C19 1.363(13) . ?
C18 C20 1.365(15) . ?
C48 C47 1.376(10) . ?
C48 C49 1.393(9) . ?
C48 H48 0.9500 . ?
C73 C74 1.504(10) . ?
C73 C72 1.533(9) . ?
C73 H73 1.0000 . ?
C85 C87 1.377(10) . ?
C85 H85 0.9500 . ?
C54 C52 1.385(10) . ?
C54 H54 0.9500 . ?
C98 C100 1.374(10) . ?
C98 C96 1.376(9) . ?
C98 H98 0.9500 . ?
C41 C43 1.378(10) . ?
C41 H41 0.9500 . ?
C52 H52 0.9500 . ?
F17 C102 1.319(9) . ?
C35 C36 1.545(10) . ?
C38 C37 1.397(9) . ?
C29 C31 1.371(10) . ?
C29 H29 0.9500 . ?
C30 C32 1.384(10) . ?
C30 H30 0.9500 . ?
C109 C111 1.385(9) . ?
C109 C107 1.394(9) . ?
C109 H109 0.9500 . ?
C36 O5 1.247(8) . ?
C36 C37 1.384(9) . ?
C20 C22 1.431(15) . ?
C20 H20 0.9500 . ?
C74 C76 1.375(12) . ?
C65 O9 1.344(7) . ?
C86 C88 1.374(9) . ?
C86 H86 0.9500 . ?
C27 C26 1.410(11) . ?
O7 C47 1.268(8) . ?
C111 C110 1.385(10) . ?
C111 C112 1.444(11) . ?
C42 C40 1.375(10) . ?
C42 C44 1.384(12) . ?
C42 H42 0.9500 . ?
C87 C89 1.393(11) . ?
C87 H87 0.9500 . ?
C102 C103 1.516(9) . ?
C78 C79 1.381(15) . ?
C78 C76 1.424(12) . ?
C78 H78 0.9500 . ?
O9 C64 1.450(9) . ?
C96 H96 0.9500 . ?
C33 C31 1.371(10) . ?
C33 C32 1.372(11) . ?
C33 C34 1.443(10) . ?
C101 N12 1.150(9) . ?
C101 C100 1.444(10) . ?
C13 H13 0.9500 . ?
C57 C58 1.376(15) . ?
C57 H57 0.9500 . ?
C31 H31 0.9500 . ?
C64 H64A 0.9900 . ?
C64 H64B 0.9900 . ?
N10 C90 1.132(10) . ?
C60 C58 1.399(14) . ?
C60 H60 0.9500 . ?
C37 H37 0.9500 . ?
C89 C88 1.375(11) . ?
C89 C90 1.437(10) . ?
C58 H58 0.9500 . ?
C40 H40 0.9500 . ?
O10 C72 1.459(8) . ?
C76 H76 0.9500 . ?
C46 C47 1.523(11) . ?
C32 H32 0.9500 . ?
C19 C21 1.420(15) . ?
C19 H19 0.9500 . ?
C69 H69 0.9500 . ?
C88 H88 0.9500 . ?
C108 C110 1.385(10) . ?
C108 C106 1.397(9) . ?
C108 H108 0.9500 . ?
C51 H51 0.9500 . ?
C1 C3 1.376(13) . ?
C1 C2 1.389(14) . ?
C1 H1 0.9500 . ?
C22 C23 1.352(19) . ?
C22 H22 0.9500 . ?
C2 H2 0.9500 . ?
C21 C23 1.385(19) . ?
C21 H21 0.9500 . ?
C45 N5 1.147(10) . ?
C45 C44 1.434(10) . ?
C5 C3 1.401(11) . ?
C5 H5 0.9500 . ?
C23 H23 0.9500 . ?
C43 C44 1.377(11) . ?
C43 H43 0.9500 . ?
C82 H82 0.9500 . ?
C79 H79 0.9500 . ?
C107 C106 1.386(9) . ?
C107 H107 0.9500 . ?
C3 H3 0.9500 . ?
C26 H26 0.9500 . ?
C8 H8A 0.9900 . ?
C8 H8B 0.9900 . ?
C72 H72A 0.9900 . ?
C72 H72B 0.9900 . ?
C61 H61 0.9500 . ?
C110 H110 0.9500 . ?
C80 F12 1.334(8) . ?
C80 F11 1.340(8) . ?
C80 F10 1.348(8) . ?
